data_7223381
loop_
_publ_author_name
'Mazhar, Muhammad'
'Ehsan, Muhammad Ali'
'Abbas, Hakeem'
'Khaledi, Hamid'
'Shahid, Muhammad Mehmood'
'Pandikumar, Alagarsamy'
'Huang, Nay Ming'

_publ_section_title
;
 Fabrication of CuO-1.5ZrO2 composite thin film, from heteronuclear
 molecular complex and its electrocatalytic activity towards methanol
 oxidation
;
_journal_name_full 'RSC Adv.'
_journal_paper_doi 10.1039/C5RA18053H
_journal_year 2015
_chemical_formula_moiety 'C44 H84 Cu4 N4 O36 Zr6, H2 O'
_chemical_formula_sum 'C44 H86 Cu4 N4 O37 Zr6'
_chemical_formula_weight 2064.64
_space_group_crystal_system triclinic
_space_group_IT_number 2
_space_group_name_Hall '-P 1'
_space_group_name_H-M_alt 'P -1'
_symmetry_space_group_name_Hall '-P 1'
_symmetry_space_group_name_H-M 'P -1'
_atom_sites_solution_hydrogens mixed
_audit_creation_method SHELXL-2014/7
_audit_update_record
;
2015-05-19 deposited with the CCDC.
2015-11-27 downloaded from the CCDC.
;
_cell_angle_alpha 77.8260(10)
_cell_angle_beta 79.3910(10)
_cell_angle_gamma 70.9570(10)
_cell_formula_units_Z 2
_cell_length_a 12.0851(2)
_cell_length_b 13.2867(3)
_cell_length_c 23.8841(4)
_cell_measurement_reflns_used 7986
_cell_measurement_temperature 133(2)
_cell_measurement_theta_max 29.56
_cell_measurement_theta_min 2.20
_cell_volume 3516.00(12)
_computing_cell_refinement 'Bruker SAINT'
_computing_data_collection 'Bruker APEX2'
_computing_data_reduction 'Bruker SAINT'
_computing_molecular_graphics 'Bruker SHELXTL'
_computing_publication_material 'Bruker SHELXTL'
_computing_structure_refinement 'SHELXL-2014/7 (Sheldrick, 2014)'
_computing_structure_solution 'SHELXS-97 (Sheldrick, 2008)'
_diffrn_ambient_temperature 133(2)
_diffrn_measured_fraction_theta_full 0.995
_diffrn_measured_fraction_theta_max 0.989
_diffrn_measurement_device_type 'Bruker APEX-II CCD'
_diffrn_measurement_method '\f and \w scans'
_diffrn_radiation_type MoK\a
_diffrn_radiation_wavelength 0.71073
_diffrn_reflns_av_R_equivalents 0.0347
_diffrn_reflns_av_unetI/netI 0.0593
_diffrn_reflns_laue_measured_fraction_full 0.995
_diffrn_reflns_laue_measured_fraction_max 0.989
_diffrn_reflns_limit_h_max 16
_diffrn_reflns_limit_h_min -15
_diffrn_reflns_limit_k_max 17
_diffrn_reflns_limit_k_min -18
_diffrn_reflns_limit_l_max 32
_diffrn_reflns_limit_l_min -32
_diffrn_reflns_number 37836
_diffrn_reflns_point_group_measured_fraction_full 0.995
_diffrn_reflns_point_group_measured_fraction_max 0.989
_diffrn_reflns_theta_full 25.242
_diffrn_reflns_theta_max 29.130
_diffrn_reflns_theta_min 1.643
_exptl_absorpt_coefficient_mu 2.126
_exptl_absorpt_correction_T_max 0.4322
_exptl_absorpt_correction_T_min 0.3605
_exptl_absorpt_correction_type multi-scan
_exptl_absorpt_process_details SADABS
_exptl_crystal_colour green
_exptl_crystal_density_diffrn 1.950
_exptl_crystal_description Block
_exptl_crystal_F_000 2060
_exptl_crystal_recrystallization_method 'Re-crystallisation from solvent: THF'
_exptl_crystal_size_max 0.360
_exptl_crystal_size_mid 0.210
_exptl_crystal_size_min 0.150
_refine_diff_density_max 0.962
_refine_diff_density_min -0.879
_refine_diff_density_rms 0.130
_refine_ls_extinction_method none
_refine_ls_goodness_of_fit_ref 1.032
_refine_ls_hydrogen_treatment mixed
_refine_ls_matrix_type full
_refine_ls_number_parameters 892
_refine_ls_number_reflns 18727
_refine_ls_number_restraints 23
_refine_ls_restrained_S_all 1.042
_refine_ls_R_factor_all 0.0613
_refine_ls_R_factor_gt 0.0390
_refine_ls_shift/su_max 0.001
_refine_ls_shift/su_mean 0.000
_refine_ls_structure_factor_coef Fsqd
_refine_ls_weighting_details 'w=1/[\s^2^(Fo^2^)+(0.0362P)^2^+0.2181P] where P=(Fo^2^+2Fc^2^)/3'
_refine_ls_weighting_scheme calc
_refine_ls_wR_factor_gt 0.0820
_refine_ls_wR_factor_ref 0.0913
_reflns_Friedel_coverage 0.000
_reflns_number_gt 13809
_reflns_number_total 18727
_reflns_threshold_expression 'I > 2\s(I)'
_cod_data_source_file c5ra18053h2.cif
_cod_data_source_block sad2
_cod_depositor_comments
;
The following automatic conversions were performed:

'_exptl_absorpt_correction_type' value 'MULTI-SCAN' changed to
'multi-scan' according to
/usr/data/users/saulius/crontab/automatic-downloads/rss-feeds/RSC/lib/dictionaries/cif_core.dic
dictionary named 'cif_core.dic' version 2.4.2 from 2011-04-26.

Automatic conversion script
Id: cif_fix_values 4268 2015-11-12 08:31:59Z antanas 
;
_cod_database_code 7223381
_shelx_shelxl_version_number 2014/7
_shelx_space_group_comment
; 
The symmetry employed for this shelxl refinement is uniquely defined 
by the following loop, which should always be used as a source of 
symmetry information in preference to the above space-group names. 
They are only intended as comments. 
;
_shelx_estimated_absorpt_t_min 0.515
_shelx_estimated_absorpt_t_max 0.741

loop_
_space_group_symop_operation_xyz
'x, y, z'
'-x, -y, -z'

loop_
_atom_site_label
_atom_site_type_symbol
_atom_site_fract_x
_atom_site_fract_y
_atom_site_fract_z
_atom_site_U_iso_or_equiv
_atom_site_adp_type
_atom_site_occupancy
_atom_site_site_symmetry_order
_atom_site_calc_flag
_atom_site_refinement_flags_posn
_atom_site_refinement_flags_adp
_atom_site_refinement_flags_occupancy
_atom_site_disorder_assembly
_atom_site_disorder_group
Zr1 Zr 0.40611(3) 0.22581(3) 0.24720(2) 0.01517(7) Uani 1 1 d . . . . .
Zr2 Zr 0.13553(3) 0.38993(3) 0.29357(2) 0.01421(7) Uani 1 1 d . . . . .
Zr3 Zr 0.19964(3) 0.34754(3) 0.15442(2) 0.01376(7) Uani 1 1 d . . . . .
Zr4 Zr 0.00128(3) 0.23844(3) 0.24776(2) 0.01490(7) Uani 1 1 d . . . . .
Zr5 Zr 0.26881(3) 0.07721(3) 0.19888(2) 0.01527(7) Uani 1 1 d . . . . .
Zr6 Zr 0.20920(3) 0.12027(3) 0.33970(2) 0.01448(7) Uani 1 1 d . . . . .
Cu1 Cu -0.02949(4) 0.29316(4) 0.39986(2) 0.01919(10) Uani 1 1 d . . . . .
Cu2 Cu 0.30890(4) 0.51788(3) 0.18413(2) 0.01825(10) Uani 1 1 d . . . . .
Cu3 Cu 0.11687(4) 0.19154(4) 0.09122(2) 0.01844(10) Uani 1 1 d . . . . .
Cu4 Cu 0.44667(4) -0.06442(4) 0.30986(2) 0.02015(10) Uani 1 1 d . . . . .
O1 O 0.2767(2) 0.38267(18) 0.22150(9) 0.0164(5) Uani 1 1 d . . . . .
O2 O 0.3329(2) 0.21039(18) 0.17849(9) 0.0155(5) Uani 1 1 d . . . . .
O3 O 0.3571(2) 0.07608(18) 0.27192(9) 0.0164(5) Uani 1 1 d . . . . .
O4 O 0.2724(2) 0.25104(19) 0.31559(9) 0.0157(5) Uani 1 1 d . . . . .
O5 O 0.1226(2) 0.21489(18) 0.16850(9) 0.0161(5) Uani 1 1 d . . . . .
O6 O 0.0698(2) 0.36829(18) 0.22500(9) 0.0153(5) Uani 1 1 d . . . . .
O7 O 0.0554(2) 0.25774(18) 0.32543(9) 0.0159(5) Uani 1 1 d . . . . .
O8 O 0.1416(2) 0.10354(18) 0.26937(9) 0.0153(5) Uani 1 1 d . . . . .
O9 O 0.5849(2) 0.1407(2) 0.20366(10) 0.0243(6) Uani 1 1 d . . . . .
O10 O 0.5130(2) 0.3132(2) 0.17506(10) 0.0248(6) Uani 1 1 d . . . . .
O11 O 0.5167(2) 0.1290(2) 0.32244(10) 0.0245(6) Uani 1 1 d . . . . .
O12 O 0.5012(2) 0.2995(2) 0.29309(11) 0.0243(6) Uani 1 1 d . . . . .
O13 O 0.0244(2) 0.4200(2) 0.37113(10) 0.0234(6) Uani 1 1 d . . . . .
O14 O 0.2430(2) 0.46526(19) 0.32543(10) 0.0204(5) Uani 1 1 d . . . . .
O15 O 0.3590(2) 0.5360(2) 0.25369(10) 0.0244(6) Uani 1 1 d . . . . .
O16 O 0.0481(2) 0.5563(2) 0.26370(11) 0.0266(6) Uani 1 1 d . . . . .
O17 O 0.1278(3) 0.6547(2) 0.19048(12) 0.0342(7) Uani 1 1 d . . . . .
O18 O 0.2575(2) 0.4837(2) 0.11862(10) 0.0215(6) Uani 1 1 d . . . . .
O19 O 0.0431(2) 0.43763(19) 0.11054(10) 0.0201(5) Uani 1 1 d . . . . .
O20 O -0.0172(2) 0.3201(2) 0.07810(10) 0.0239(6) Uani 1 1 d . . . . .
O21 O 0.2526(2) 0.3010(2) 0.06846(10) 0.0206(5) Uani 1 1 d . . . . .
O22 O 0.3477(3) 0.2589(3) -0.01612(12) 0.0440(8) Uani 1 1 d . . . . .
O23 O -0.1177(2) 0.1415(2) 0.29802(11) 0.0255(6) Uani 1 1 d . . . . .
O24 O -0.0472(2) 0.1114(2) 0.21023(11) 0.0262(6) Uani 1 1 d D . . . .
O25 O -0.1578(2) 0.3652(2) 0.28931(10) 0.0238(6) Uani 1 1 d . . . . .
O26 O -0.1552(2) 0.3401(2) 0.20143(11) 0.0236(6) Uani 1 1 d . . . . .
O27 O 0.2443(2) 0.0636(2) 0.11492(10) 0.0242(6) Uani 1 1 d . . . . .
O28 O 0.2528(2) -0.0833(2) 0.22447(10) 0.0254(6) Uani 1 1 d . . . . .
O29 O 0.3307(3) -0.1665(2) 0.30597(12) 0.0340(7) Uani 1 1 d . . . . .
O30 O 0.4499(2) -0.0102(2) 0.17028(10) 0.0249(6) Uani 1 1 d . . . . .
O31 O 0.5622(2) -0.0907(2) 0.24189(11) 0.0296(6) Uani 1 1 d . . . . .
O32 O 0.3367(2) -0.0140(2) 0.37736(10) 0.0251(6) Uani 1 1 d . . . . .
O33 O 0.0804(2) 0.03885(19) 0.38681(10) 0.0202(5) Uani 1 1 d . . . . .
O34 O -0.0815(2) 0.1640(2) 0.41898(11) 0.0249(6) Uani 1 1 d . . . . .
O35 O 0.1657(2) 0.1745(2) 0.42404(10) 0.0283(6) Uani 1 1 d . . . . .
O36 O 0.1332(3) 0.2697(3) 0.49385(14) 0.0524(9) Uani 1 1 d . . . . .
N1 N -0.1524(3) 0.3558(3) 0.46411(14) 0.0303(8) Uani 1 1 d . . . . .
N2 N 0.3971(3) 0.6180(2) 0.13162(13) 0.0229(7) Uani 1 1 d . . . . .
N3 N 0.0930(3) 0.1479(3) 0.01925(13) 0.0262(7) Uani 1 1 d . . . . .
N4 N 0.5579(3) -0.1933(3) 0.35648(13) 0.0255(7) Uani 1 1 d . . . . .
C1 C 0.5963(3) 0.2265(3) 0.17106(15) 0.0237(8) Uani 1 1 d . . . . .
C2 C 0.7056(3) 0.2256(4) 0.12996(17) 0.0330(10) Uani 1 1 d . . . . .
H2A H 0.6878 0.2863 0.0982 0.050 Uiso 1 1 calc R U . . .
H2B H 0.7350 0.1577 0.1145 0.050 Uiso 1 1 calc R U . . .
H2C H 0.7658 0.2322 0.1502 0.050 Uiso 1 1 calc R U . . .
C3 C 0.5398(3) 0.2129(3) 0.32727(16) 0.0236(8) Uani 1 1 d . . . . .
C4 C 0.6128(4) 0.2112(4) 0.37181(17) 0.0340(10) Uani 1 1 d . . . . .
H4A H 0.6942 0.2044 0.3540 0.051 Uiso 1 1 calc R U . . .
H4B H 0.6119 0.1497 0.4027 0.051 Uiso 1 1 calc R U . . .
H4C H 0.5803 0.2783 0.3880 0.051 Uiso 1 1 calc R U . . .
C5 C 0.0029(4) 0.5096(3) 0.39925(18) 0.0333(10) Uani 1 1 d D . . . .
H5A H 0.0133 0.5722 0.3703 0.040 Uiso 1 1 calc R U . . .
H5B H 0.0609 0.4922 0.4268 0.040 Uiso 1 1 calc R U . . .
C6 C -0.1206(4) 0.5388(3) 0.43126(17) 0.0364(10) Uani 1 1 d D . . . .
H6A H -0.1354 0.6061 0.4468 0.044 Uiso 1 1 calc R U . . .
H6B H -0.1780 0.5530 0.4037 0.044 Uiso 1 1 calc R U . . .
C7 C -0.1406(4) 0.4535(3) 0.47937(18) 0.0400(11) Uani 1 1 d D . . . .
H7A H -0.0742 0.4310 0.5027 0.048 Uiso 1 1 calc R U . . .
H7B H -0.2131 0.4858 0.5044 0.048 Uiso 1 1 calc R U . . .
C8 C -0.2668(4) 0.3798(4) 0.4428(2) 0.0531(14) Uani 1 1 d . . . . .
H8A H -0.3307 0.4119 0.4714 0.080 Uiso 1 1 calc R U . . .
H8B H -0.2766 0.3129 0.4363 0.080 Uiso 1 1 calc R U . . .
H8C H -0.2691 0.4306 0.4064 0.080 Uiso 1 1 calc R U . . .
C9 C -0.1488(5) 0.2764(4) 0.51782(18) 0.0536(14) Uani 1 1 d . . . . .
H9A H -0.0717 0.2575 0.5315 0.080 Uiso 1 1 calc R U . . .
H9B H -0.1611 0.2114 0.5103 0.080 Uiso 1 1 calc R U . . .
H9C H -0.2110 0.3076 0.5474 0.080 Uiso 1 1 calc R U . . .
C11 C 0.3243(3) 0.5080(3) 0.30604(15) 0.0201(7) Uani 1 1 d . . . . .
C12 C 0.3858(4) 0.5294(3) 0.34980(16) 0.0298(9) Uani 1 1 d . . . . .
H12A H 0.4702 0.4906 0.3440 0.045 Uiso 1 1 calc R U . . .
H12B H 0.3522 0.5046 0.3888 0.045 Uiso 1 1 calc R U . . .
H12C H 0.3750 0.6070 0.3450 0.045 Uiso 1 1 calc R U . . .
C13 C 0.0424(3) 0.6337(3) 0.22184(16) 0.0248(8) Uani 1 1 d . . . . .
C14 C -0.0810(4) 0.7028(5) 0.2116(2) 0.0672(18) Uani 1 1 d . . . . .
H14A H -0.0776 0.7688 0.1847 0.101 Uiso 1 1 calc R U . . .
H14B H -0.1267 0.7216 0.2483 0.101 Uiso 1 1 calc R U . . .
H14C H -0.1188 0.6627 0.1951 0.101 Uiso 1 1 calc R U . . .
C15 C 0.2185(4) 0.5624(3) 0.07001(16) 0.0299(9) Uani 1 1 d D . . . .
H15A H 0.1423 0.6144 0.0822 0.036 Uiso 1 1 calc R U . . .
H15B H 0.2051 0.5263 0.0407 0.036 Uiso 1 1 calc R U . . .
C16 C 0.3066(4) 0.6226(3) 0.04341(15) 0.0316(10) Uani 1 1 d D . . . .
H16A H 0.3812 0.5703 0.0298 0.038 Uiso 1 1 calc R U . . .
H16B H 0.2765 0.6740 0.0091 0.038 Uiso 1 1 calc R U . . .
C17 C 0.3330(4) 0.6834(3) 0.08232(16) 0.0279(9) Uani 1 1 d D . . . .
H17A H 0.3803 0.7295 0.0589 0.034 Uiso 1 1 calc R U . . .
H17B H 0.2575 0.7319 0.0980 0.034 Uiso 1 1 calc R U . . .
C18 C 0.4192(4) 0.6931(3) 0.16256(17) 0.0327(10) Uani 1 1 d . . . . .
H18A H 0.4677 0.7342 0.1365 0.049 Uiso 1 1 calc R U . . .
H18B H 0.4607 0.6522 0.1957 0.049 Uiso 1 1 calc R U . . .
H18C H 0.3438 0.7429 0.1761 0.049 Uiso 1 1 calc R U . . .
C19 C 0.5144(3) 0.5481(3) 0.10914(18) 0.0325(10) Uani 1 1 d . . . . .
H19A H 0.5600 0.5934 0.0845 0.049 Uiso 1 1 calc R U . . .
H19B H 0.5029 0.4994 0.0866 0.049 Uiso 1 1 calc R U . . .
H19C H 0.5573 0.5055 0.1416 0.049 Uiso 1 1 calc R U . . .
C20 C -0.0312(3) 0.4121(3) 0.08967(14) 0.0196(7) Uani 1 1 d . . . . .
C21 C -0.1432(3) 0.4988(3) 0.07553(17) 0.0282(9) Uani 1 1 d . . . . .
H21A H -0.1302 0.5382 0.0365 0.042 Uiso 1 1 calc R U . . .
H21B H -0.1667 0.5489 0.1034 0.042 Uiso 1 1 calc R U . . .
H21C H -0.2058 0.4658 0.0774 0.042 Uiso 1 1 calc R U . . .
C22 C 0.3480(3) 0.2716(3) 0.03275(15) 0.0250(8) Uani 1 1 d . . . . .
C23 C 0.4621(4) 0.2522(4) 0.05554(18) 0.0464(13) Uani 1 1 d . . . . .
H23A H 0.4734 0.1900 0.0867 0.070 Uiso 1 1 calc R U . . .
H23B H 0.4600 0.3162 0.0704 0.070 Uiso 1 1 calc R U . . .
H23C H 0.5275 0.2378 0.0244 0.070 Uiso 1 1 calc R U . . .
C24 C -0.1065(3) 0.0884(3) 0.25757(17) 0.0264(9) Uani 1 1 d . . . . .
C25 C -0.1658(4) 0.0026(3) 0.2666(2) 0.0403(11) Uani 1 1 d . . . . .
H25A H -0.2505 0.0362 0.2646 0.060 Uiso 1 1 calc R U . . .
H25B H -0.1536 -0.0419 0.3046 0.060 Uiso 1 1 calc R U . . .
H25C H -0.1322 -0.0428 0.2365 0.060 Uiso 1 1 calc R U . . .
C26 C -0.2053(3) 0.3908(3) 0.24356(17) 0.0246(8) Uani 1 1 d . . . . .
C27 C -0.3195(4) 0.4782(4) 0.23889(19) 0.0400(11) Uani 1 1 d . . . . .
H27A H -0.3822 0.4465 0.2388 0.060 Uiso 1 1 calc R U . . .
H27B H -0.3131 0.5288 0.2030 0.060 Uiso 1 1 calc R U . . .
H27C H -0.3382 0.5166 0.2719 0.060 Uiso 1 1 calc R U . . .
C28 C 0.3150(4) -0.0140(3) 0.07963(16) 0.0337(10) Uani 1 1 d D . . . .
H28A H 0.2950 -0.0823 0.0938 0.040 Uiso 0.547(9) 1 calc R U P A 1
H28B H 0.3989 -0.0284 0.0841 0.040 Uiso 0.547(9) 1 calc R U P A 1
H28C H 0.3524 -0.0824 0.1043 0.040 Uiso 0.453(9) 1 calc R U P A 2
H28D H 0.3784 0.0127 0.0551 0.040 Uiso 0.453(9) 1 calc R U P A 2
C29 C 0.3009(6) 0.0189(6) 0.0169(3) 0.031(2) Uani 0.547(9) 1 d D . P A 1
H29A H 0.3347 0.0793 0.0014 0.037 Uiso 0.547(9) 1 calc R U P A 1
H29B H 0.3484 -0.0424 -0.0032 0.037 Uiso 0.547(9) 1 calc R U P A 1
C29' C 0.2378(8) -0.0343(6) 0.0413(4) 0.035(3) Uani 0.453(9) 1 d D . P A 2
H29C H 0.2879 -0.0921 0.0194 0.042 Uiso 0.453(9) 1 calc R U P A 2
H29D H 0.1764 -0.0623 0.0670 0.042 Uiso 0.453(9) 1 calc R U P A 2
C30 C 0.1822(4) 0.0517(5) 0.0025(2) 0.0691(19) Uani 1 1 d D U . . .
H30A H 0.1502 -0.0096 0.0186 0.083 Uiso 0.547(9) 1 calc R U P A 1
H30B H 0.1884 0.0598 -0.0401 0.083 Uiso 0.547(9) 1 calc R U P A 1
H30C H 0.1455 0.0221 -0.0215 0.083 Uiso 0.453(9) 1 calc R U P A 2
H30D H 0.2453 0.0766 -0.0235 0.083 Uiso 0.453(9) 1 calc R U P A 2
C31 C -0.0238(4) 0.1295(4) 0.03024(19) 0.0362(10) Uani 1 1 d . . . . .
H31A H -0.0846 0.1952 0.0399 0.054 Uiso 1 1 calc R U . . .
H31B H -0.0242 0.0701 0.0625 0.054 Uiso 1 1 calc R U . . .
H31C H -0.0400 0.1109 -0.0044 0.054 Uiso 1 1 calc R U . . .
C32 C 0.0923(5) 0.2347(4) -0.03109(17) 0.0482(13) Uani 1 1 d . . . . .
H32A H 0.0770 0.2126 -0.0648 0.072 Uiso 1 1 calc R U . . .
H32B H 0.1691 0.2483 -0.0391 0.072 Uiso 1 1 calc R U . . .
H32C H 0.0304 0.3007 -0.0227 0.072 Uiso 1 1 calc R U . . .
C33 C 0.2556(4) -0.1471(3) 0.27394(16) 0.0242(8) Uani 1 1 d . . . . .
C34 C 0.1573(4) -0.1980(3) 0.29086(18) 0.0346(10) Uani 1 1 d . . . . .
H34A H 0.1636 -0.2458 0.2635 0.052 Uiso 1 1 calc R U . . .
H34B H 0.0811 -0.1414 0.2903 0.052 Uiso 1 1 calc R U . . .
H34C H 0.1630 -0.2398 0.3298 0.052 Uiso 1 1 calc R U . . .
C35 C 0.5471(3) -0.0592(3) 0.18963(16) 0.0272(9) Uani 1 1 d . . . . .
C36 C 0.6548(4) -0.0837(4) 0.14536(18) 0.0483(13) Uani 1 1 d . . . . .
H36A H 0.7258 -0.0986 0.1638 0.073 Uiso 1 1 calc R U . . .
H36B H 0.6498 -0.0215 0.1144 0.073 Uiso 1 1 calc R U . . .
H36C H 0.6586 -0.1469 0.1292 0.073 Uiso 1 1 calc R U . . .
C37 C 0.3204(4) -0.0814(4) 0.43067(17) 0.0387(11) Uani 1 1 d . . . . .
H37A H 0.2740 -0.1279 0.4264 0.046 Uiso 1 1 calc R U . . .
H37B H 0.2749 -0.0362 0.4602 0.046 Uiso 1 1 calc R U . . .
C38 C 0.4361(4) -0.1511(4) 0.45073(17) 0.0416(12) Uani 1 1 d . . . . .
H38A H 0.4211 -0.1876 0.4908 0.050 Uiso 1 1 calc R U . . .
H38B H 0.4852 -0.1046 0.4512 0.050 Uiso 1 1 calc R U . . .
C39 C 0.5036(4) -0.2351(3) 0.41349(17) 0.0359(10) Uani 1 1 d . . . . .
H39A H 0.5667 -0.2891 0.4345 0.043 Uiso 1 1 calc R U . . .
H39B H 0.4495 -0.2729 0.4075 0.043 Uiso 1 1 calc R U . . .
C40 C 0.6572(4) -0.1564(3) 0.3631(2) 0.0387(11) Uani 1 1 d . . . . .
H40A H 0.6268 -0.0933 0.3828 0.058 Uiso 1 1 calc R U . . .
H40B H 0.6980 -0.1369 0.3249 0.058 Uiso 1 1 calc R U . . .
H40C H 0.7124 -0.2145 0.3859 0.058 Uiso 1 1 calc R U . . .
C41 C 0.6056(4) -0.2856(3) 0.32393(18) 0.0365(10) Uani 1 1 d . . . . .
H41A H 0.6512 -0.2643 0.2875 0.055 Uiso 1 1 calc R U . . .
H41B H 0.5402 -0.3063 0.3157 0.055 Uiso 1 1 calc R U . . .
H41C H 0.6568 -0.3469 0.3471 0.055 Uiso 1 1 calc R U . . .
C42 C -0.0262(3) 0.0690(3) 0.40975(14) 0.0215(8) Uani 1 1 d . . . . .
C43 C -0.0888(3) -0.0148(3) 0.42932(17) 0.0302(9) Uani 1 1 d . . . . .
H43A H -0.0825 -0.0431 0.4703 0.045 Uiso 1 1 calc R U . . .
H43B H -0.0528 -0.0738 0.4068 0.045 Uiso 1 1 calc R U . . .
H43C H -0.1721 0.0174 0.4236 0.045 Uiso 1 1 calc R U . . .
C44 C 0.1996(3) 0.2199(3) 0.45740(16) 0.0258(8) Uani 1 1 d . . . . .
C45 C 0.3280(4) 0.2114(5) 0.4493(2) 0.0618(16) Uani 1 1 d . . . . .
H45A H 0.3444 0.2649 0.4164 0.093 Uiso 1 1 calc R U . . .
H45B H 0.3751 0.1389 0.4419 0.093 Uiso 1 1 calc R U . . .
H45C H 0.3487 0.2249 0.4842 0.093 Uiso 1 1 calc R U . . .
O37 O 0.0521(6) -0.1016(5) 0.1445(2) 0.114(2) Uani 1 1 d D . . . .
H37C H 0.036(7) -0.035(3) 0.152(3) 0.137 Uiso 1 1 d D U . . .
H37D H 0.061(5) -0.155(4) 0.174(3) 0.171 Uiso 1 1 d D U . . .

loop_
_atom_site_aniso_label
_atom_site_aniso_U_11
_atom_site_aniso_U_22
_atom_site_aniso_U_33
_atom_site_aniso_U_23
_atom_site_aniso_U_13
_atom_site_aniso_U_12
Zr1 0.01352(16) 0.01815(17) 0.01301(15) 0.00000(13) -0.00144(12) -0.00534(13)
Zr2 0.01540(16) 0.01503(16) 0.01272(15) -0.00214(12) -0.00166(12) -0.00537(13)
Zr3 0.01500(16) 0.01463(16) 0.01191(14) -0.00085(12) -0.00226(12) -0.00528(13)
Zr4 0.01427(16) 0.01667(17) 0.01458(15) -0.00251(13) -0.00147(12) -0.00591(13)
Zr5 0.01799(17) 0.01435(16) 0.01214(15) -0.00157(12) -0.00078(12) -0.00401(13)
Zr6 0.01468(16) 0.01646(17) 0.01150(15) -0.00073(12) -0.00044(12) -0.00519(13)
Cu1 0.0182(2) 0.0225(2) 0.0161(2) -0.00500(18) 0.00234(17) -0.00640(18)
Cu2 0.0217(2) 0.0197(2) 0.0161(2) -0.00013(17) -0.00299(17) -0.01116(18)
Cu3 0.0220(2) 0.0203(2) 0.0148(2) -0.00400(17) -0.00396(17) -0.00721(18)
Cu4 0.0172(2) 0.0198(2) 0.0180(2) 0.00315(17) -0.00127(17) -0.00264(18)
O1 0.0178(12) 0.0160(12) 0.0163(11) -0.0018(9) -0.0037(9) -0.0061(10)
O2 0.0154(12) 0.0171(12) 0.0132(11) -0.0010(9) -0.0002(9) -0.0056(10)
O3 0.0155(12) 0.0166(12) 0.0136(11) 0.0020(9) -0.0012(9) -0.0032(10)
O4 0.0143(12) 0.0197(12) 0.0129(11) -0.0020(9) -0.0021(9) -0.0051(10)
O5 0.0197(13) 0.0181(12) 0.0134(11) -0.0032(9) -0.0036(9) -0.0084(10)
O6 0.0141(12) 0.0162(12) 0.0155(11) -0.0024(9) -0.0028(9) -0.0038(10)
O7 0.0138(12) 0.0191(12) 0.0146(11) -0.0050(10) -0.0002(9) -0.0041(10)
O8 0.0169(12) 0.0150(12) 0.0135(11) -0.0018(9) -0.0010(9) -0.0048(10)
O9 0.0170(13) 0.0282(15) 0.0226(13) -0.0003(11) 0.0014(10) -0.0044(11)
O10 0.0226(14) 0.0261(15) 0.0236(13) 0.0043(11) -0.0012(11) -0.0108(12)
O11 0.0220(14) 0.0288(15) 0.0210(13) 0.0001(11) -0.0060(11) -0.0061(12)
O12 0.0213(14) 0.0287(15) 0.0261(13) -0.0010(11) -0.0065(11) -0.0120(12)
O13 0.0286(15) 0.0229(14) 0.0209(13) -0.0119(11) 0.0041(11) -0.0093(12)
O14 0.0224(14) 0.0239(14) 0.0188(12) -0.0048(10) -0.0015(10) -0.0122(11)
O15 0.0311(15) 0.0284(15) 0.0207(13) -0.0021(11) -0.0052(11) -0.0186(12)
O16 0.0363(16) 0.0177(13) 0.0251(13) -0.0043(11) -0.0057(12) -0.0056(12)
O17 0.0315(17) 0.0374(17) 0.0356(16) -0.0052(13) 0.0004(13) -0.0159(14)
O18 0.0295(15) 0.0233(14) 0.0150(12) 0.0033(10) -0.0063(10) -0.0143(12)
O19 0.0203(13) 0.0206(13) 0.0204(12) -0.0016(10) -0.0073(10) -0.0061(11)
O20 0.0277(15) 0.0234(14) 0.0239(13) -0.0046(11) -0.0102(11) -0.0077(12)
O21 0.0215(13) 0.0236(14) 0.0148(11) -0.0026(10) -0.0019(10) -0.0047(11)
O22 0.0415(19) 0.069(2) 0.0217(14) -0.0206(15) 0.0032(13) -0.0120(17)
O23 0.0185(13) 0.0281(15) 0.0295(14) 0.0023(12) -0.0005(11) -0.0122(11)
O24 0.0243(14) 0.0294(15) 0.0305(14) -0.0052(12) -0.0056(12) -0.0141(12)
O25 0.0185(13) 0.0276(15) 0.0242(13) -0.0058(11) -0.0028(11) -0.0043(11)
O26 0.0202(13) 0.0268(14) 0.0257(13) -0.0064(11) -0.0066(11) -0.0064(11)
O27 0.0362(16) 0.0189(13) 0.0140(12) -0.0039(10) -0.0047(11) -0.0018(12)
O28 0.0345(16) 0.0172(13) 0.0230(13) -0.0027(11) 0.0011(11) -0.0085(12)
O29 0.0385(18) 0.0327(16) 0.0350(16) 0.0053(13) -0.0138(13) -0.0179(14)
O30 0.0239(14) 0.0240(14) 0.0213(13) -0.0057(11) 0.0012(11) -0.0009(11)
O31 0.0256(15) 0.0290(15) 0.0233(13) 0.0001(12) 0.0026(11) 0.0008(12)
O32 0.0220(14) 0.0303(15) 0.0158(12) 0.0059(11) -0.0010(10) -0.0052(12)
O33 0.0189(13) 0.0224(13) 0.0176(12) -0.0005(10) 0.0016(10) -0.0076(11)
O34 0.0240(14) 0.0244(14) 0.0237(13) -0.0030(11) 0.0055(11) -0.0088(12)
O35 0.0389(17) 0.0363(16) 0.0143(12) -0.0046(11) -0.0008(11) -0.0185(14)
O36 0.048(2) 0.062(2) 0.049(2) -0.0307(18) 0.0099(17) -0.0154(18)
N1 0.0295(19) 0.038(2) 0.0257(17) -0.0142(15) 0.0081(14) -0.0145(16)
N2 0.0262(17) 0.0198(16) 0.0222(15) 0.0008(13) -0.0026(13) -0.0091(14)
N3 0.0265(18) 0.038(2) 0.0199(15) -0.0132(14) -0.0011(13) -0.0132(15)
N4 0.0248(17) 0.0218(17) 0.0278(17) 0.0053(14) -0.0086(14) -0.0072(14)
C1 0.0186(19) 0.036(2) 0.0174(17) -0.0022(16) -0.0030(14) -0.0101(17)
C2 0.020(2) 0.049(3) 0.028(2) -0.0009(19) 0.0030(16) -0.0131(19)
C3 0.0134(18) 0.033(2) 0.0231(18) -0.0035(16) 0.0005(14) -0.0067(16)
C4 0.024(2) 0.054(3) 0.027(2) -0.007(2) -0.0101(17) -0.011(2)
C5 0.039(3) 0.033(2) 0.034(2) -0.0185(19) 0.0074(19) -0.018(2)
C6 0.041(3) 0.034(2) 0.037(2) -0.020(2) 0.002(2) -0.010(2)
C7 0.044(3) 0.048(3) 0.037(2) -0.029(2) 0.012(2) -0.020(2)
C8 0.021(2) 0.066(4) 0.082(4) -0.046(3) 0.003(2) -0.009(2)
C9 0.069(4) 0.068(4) 0.026(2) -0.018(2) 0.023(2) -0.034(3)
C11 0.0238(19) 0.0184(18) 0.0216(18) -0.0052(14) -0.0046(15) -0.0086(15)
C12 0.033(2) 0.039(2) 0.0249(19) -0.0081(18) -0.0046(17) -0.0183(19)
C13 0.028(2) 0.025(2) 0.0225(18) -0.0066(16) -0.0039(16) -0.0069(17)
C14 0.035(3) 0.067(4) 0.066(4) 0.027(3) -0.007(3) 0.007(3)
C15 0.045(3) 0.031(2) 0.0216(19) 0.0073(17) -0.0168(18) -0.022(2)
C16 0.043(3) 0.033(2) 0.0208(19) 0.0079(17) -0.0086(18) -0.018(2)
C17 0.035(2) 0.021(2) 0.027(2) 0.0078(16) -0.0059(17) -0.0127(18)
C18 0.041(3) 0.029(2) 0.032(2) -0.0007(18) -0.0040(19) -0.019(2)
C19 0.024(2) 0.034(2) 0.033(2) 0.0015(19) 0.0006(17) -0.0077(18)
C20 0.0223(19) 0.0225(19) 0.0134(16) 0.0028(14) -0.0053(14) -0.0077(15)
C21 0.025(2) 0.024(2) 0.037(2) -0.0051(17) -0.0137(17) -0.0041(17)
C22 0.028(2) 0.024(2) 0.0192(18) -0.0002(15) 0.0013(15) -0.0070(17)
C23 0.029(2) 0.082(4) 0.024(2) -0.009(2) 0.0084(18) -0.017(3)
C24 0.0183(19) 0.027(2) 0.035(2) 0.0018(18) -0.0091(16) -0.0104(16)
C25 0.035(3) 0.029(2) 0.064(3) -0.001(2) -0.013(2) -0.019(2)
C26 0.0184(19) 0.024(2) 0.034(2) -0.0046(17) -0.0034(16) -0.0103(16)
C27 0.027(2) 0.042(3) 0.045(3) -0.014(2) -0.011(2) 0.006(2)
C28 0.050(3) 0.026(2) 0.0206(19) -0.0098(17) -0.0046(18) -0.002(2)
C29 0.044(5) 0.022(4) 0.024(4) -0.007(3) -0.004(3) -0.004(3)
C29' 0.051(7) 0.019(5) 0.032(5) -0.013(4) -0.012(5) 0.001(4)
C30 0.042(3) 0.098(4) 0.076(4) -0.075(3) -0.019(3) 0.013(3)
C31 0.033(2) 0.046(3) 0.041(2) -0.014(2) -0.0035(19) -0.023(2)
C32 0.075(4) 0.068(4) 0.018(2) -0.004(2) -0.009(2) -0.044(3)
C33 0.032(2) 0.0158(18) 0.0226(18) 0.0001(15) -0.0024(16) -0.0065(16)
C34 0.037(2) 0.035(2) 0.035(2) 0.0054(19) -0.0083(19) -0.020(2)
C35 0.026(2) 0.024(2) 0.0236(19) -0.0036(16) 0.0051(16) -0.0011(17)
C36 0.032(3) 0.062(3) 0.029(2) -0.004(2) 0.0039(19) 0.009(2)
C37 0.034(2) 0.041(3) 0.022(2) 0.0183(19) -0.0025(17) -0.001(2)
C38 0.040(3) 0.048(3) 0.021(2) 0.011(2) -0.0060(18) -0.002(2)
C39 0.036(2) 0.035(2) 0.030(2) 0.0117(19) -0.0077(19) -0.012(2)
C40 0.029(2) 0.031(2) 0.056(3) 0.004(2) -0.017(2) -0.0095(19)
C41 0.039(3) 0.025(2) 0.038(2) 0.0040(19) -0.009(2) -0.0038(19)
C42 0.0209(19) 0.027(2) 0.0152(16) 0.0015(15) -0.0001(14) -0.0089(16)
C43 0.024(2) 0.029(2) 0.036(2) -0.0041(18) 0.0059(17) -0.0120(18)
C44 0.026(2) 0.030(2) 0.0199(18) -0.0012(16) -0.0050(16) -0.0078(17)
C45 0.033(3) 0.104(5) 0.062(3) -0.038(3) -0.006(3) -0.023(3)
O37 0.177(6) 0.125(5) 0.062(3) 0.018(3) -0.014(3) -0.096(5)

loop_
_atom_type_symbol
_atom_type_description
_atom_type_scat_dispersion_real
_atom_type_scat_dispersion_imag
_atom_type_scat_source
C C 0.0033 0.0016 'International Tables Vol C Tables 4.2.6.8 and 6.1.1.4'
H H 0.0000 0.0000 'International Tables Vol C Tables 4.2.6.8 and 6.1.1.4'
N N 0.0061 0.0033 'International Tables Vol C Tables 4.2.6.8 and 6.1.1.4'
O O 0.0106 0.0060 'International Tables Vol C Tables 4.2.6.8 and 6.1.1.4'
Cu Cu 0.3201 1.2651 'International Tables Vol C Tables 4.2.6.8 and 6.1.1.4'
Zr Zr -2.9673 0.5597 'International Tables Vol C Tables 4.2.6.8 and 6.1.1.4'

loop_
_geom_angle_atom_site_label_1
_geom_angle_atom_site_label_2
_geom_angle_atom_site_label_3
_geom_angle
O4 Zr1 O2 107.20(9)
O4 Zr1 O3 74.14(9)
O2 Zr1 O3 73.11(8)
O4 Zr1 O1 72.93(8)
O2 Zr1 O1 72.90(9)
O3 Zr1 O1 121.96(8)
O4 Zr1 O9 154.89(9)
O2 Zr1 O9 88.02(9)
O3 Zr1 O9 92.12(9)
O1 Zr1 O9 131.66(8)
O4 Zr1 O12 86.27(9)
O2 Zr1 O12 155.70(9)
O3 Zr1 O12 130.89(8)
O1 Zr1 O12 92.73(9)
O9 Zr1 O12 87.30(10)
O4 Zr1 O10 142.85(9)
O2 Zr1 O10 82.92(9)
O3 Zr1 O10 141.70(9)
O1 Zr1 O10 76.48(9)
O9 Zr1 O10 56.98(9)
O12 Zr1 O10 74.55(9)
O4 Zr1 O11 81.45(9)
O2 Zr1 O11 143.80(9)
O3 Zr1 O11 75.93(9)
O1 Zr1 O11 141.38(9)
O9 Zr1 O11 74.77(9)
O12 Zr1 O11 56.59(9)
O10 Zr1 O11 111.70(9)
O6 Zr2 O4 107.58(9)
O6 Zr2 O13 120.15(9)
O4 Zr2 O13 105.90(9)
O6 Zr2 O16 82.16(9)
O4 Zr2 O16 158.98(10)
O13 Zr2 O16 83.74(10)
O6 Zr2 O1 74.07(9)
O4 Zr2 O1 73.18(8)
O13 Zr2 O1 164.36(9)
O16 Zr2 O1 92.46(9)
O6 Zr2 O14 148.58(9)
O4 Zr2 O14 82.04(9)
O13 Zr2 O14 83.71(9)
O16 Zr2 O14 80.50(10)
O1 Zr2 O14 80.69(9)
O6 Zr2 O7 73.15(8)
O4 Zr2 O7 73.30(9)
O13 Zr2 O7 71.04(9)
O16 Zr2 O7 127.71(10)
O1 Zr2 O7 122.25(9)
O14 Zr2 O7 137.58(8)
O2 Zr3 O6 107.20(8)
O2 Zr3 O18 113.94(9)
O6 Zr3 O18 114.91(9)
O2 Zr3 O5 74.65(9)
O6 Zr3 O5 72.50(9)
O18 Zr3 O5 164.27(8)
O2 Zr3 O1 73.55(9)
O6 Zr3 O1 73.44(9)
O18 Zr3 O1 72.78(8)
O5 Zr3 O1 122.93(8)
O2 Zr3 O21 84.35(9)
O6 Zr3 O21 146.74(9)
O18 Zr3 O21 86.48(9)
O5 Zr3 O21 81.18(9)
O1 Zr3 O21 139.46(9)
O2 Zr3 O19 153.32(9)
O6 Zr3 O19 79.53(9)
O18 Zr3 O19 84.53(9)
O5 Zr3 O19 83.31(9)
O1 Zr3 O19 132.32(9)
O21 Zr3 O19 77.49(9)
O8 Zr4 O6 106.11(9)
O8 Zr4 O7 72.73(9)
O6 Zr4 O7 73.56(8)
O8 Zr4 O5 73.71(8)
O6 Zr4 O5 72.62(9)
O7 Zr4 O5 122.36(8)
O8 Zr4 O23 86.78(9)
O6 Zr4 O23 156.73(10)
O7 Zr4 O23 92.64(9)
O5 Zr4 O23 130.36(9)
O8 Zr4 O26 156.81(9)
O6 Zr4 O26 88.39(9)
O7 Zr4 O26 129.68(9)
O5 Zr4 O26 94.27(9)
O23 Zr4 O26 86.30(9)
O8 Zr4 O25 141.51(9)
O6 Zr4 O25 82.17(9)
O7 Zr4 O25 73.99(9)
O5 Zr4 O25 142.45(9)
O23 Zr4 O25 75.95(9)
O26 Zr4 O25 56.96(9)
O8 Zr4 O24 80.54(9)
O6 Zr4 O24 143.38(9)
O7 Zr4 O24 140.41(9)
O5 Zr4 O24 75.09(9)
O23 Zr4 O24 56.63(9)
O26 Zr4 O24 77.17(9)
O25 Zr4 O24 115.36(9)
O8 Zr5 O2 106.45(9)
O8 Zr5 O27 127.21(10)
O2 Zr5 O27 100.07(9)
O8 Zr5 O28 81.16(9)
O2 Zr5 O28 163.96(10)
O27 Zr5 O28 85.60(9)
O8 Zr5 O30 145.01(9)
O2 Zr5 O30 83.52(9)
O27 Zr5 O30 81.80(10)
O28 Zr5 O30 82.46(10)
O8 Zr5 O5 73.70(8)
O2 Zr5 O5 74.01(8)
O27 Zr5 O5 71.00(9)
O28 Zr5 O5 122.00(9)
O30 Zr5 O5 140.50(9)
O8 Zr5 O3 72.32(9)
O2 Zr5 O3 72.68(8)
O27 Zr5 O3 160.38(9)
O28 Zr5 O3 97.02(9)
O30 Zr5 O3 79.30(9)
O5 Zr5 O3 122.18(9)
O4 Zr6 O8 107.73(8)
O4 Zr6 O32 110.40(9)
O8 Zr6 O32 117.76(10)
O4 Zr6 O7 74.91(9)
O8 Zr6 O7 72.78(9)
O32 Zr6 O7 164.09(9)
O4 Zr6 O33 152.81(9)
O8 Zr6 O33 81.57(9)
O32 Zr6 O33 85.79(9)
O7 Zr6 O33 84.09(9)
O4 Zr6 O3 74.48(9)
O8 Zr6 O3 72.24(9)
O32 Zr6 O3 73.03(9)
O7 Zr6 O3 122.73(8)
O33 Zr6 O3 132.35(9)
O4 Zr6 O35 82.85(9)
O8 Zr6 O35 145.38(10)
O32 Zr6 O35 86.90(10)
O7 Zr6 O35 78.79(9)
O33 Zr6 O35 76.18(9)
O3 Zr6 O35 141.62(10)
O13 Cu1 O7 80.11(10)
O13 Cu1 O34 173.12(10)
O7 Cu1 O34 93.57(10)
O13 Cu1 N1 96.69(12)
O7 Cu1 N1 164.48(12)
O34 Cu1 N1 88.69(12)
O13 Cu1 O35 94.19(10)
O7 Cu1 O35 76.57(9)
O34 Cu1 O35 86.92(10)
N1 Cu1 O35 118.91(12)
O15 Cu2 O1 92.61(10)
O15 Cu2 O18 173.61(10)
O1 Cu2 O18 81.04(9)
O15 Cu2 N2 92.61(11)
O1 Cu2 N2 158.24(12)
O18 Cu2 N2 93.04(11)
O15 Cu2 O17 95.70(11)
O1 Cu2 O17 106.60(10)
O18 Cu2 O17 86.89(10)
N2 Cu2 O17 93.87(11)
O27 Cu3 O20 172.59(10)
O27 Cu3 O5 80.19(10)
O20 Cu3 O5 92.96(10)
O27 Cu3 N3 97.79(12)
O20 Cu3 N3 88.40(12)
O5 Cu3 N3 168.96(11)
O27 Cu3 O21 90.58(10)
O20 Cu3 O21 90.98(9)
O5 Cu3 O21 79.86(8)
N3 Cu3 O21 111.09(11)
O31 Cu4 O3 93.02(10)
O31 Cu4 O32 169.90(12)
O3 Cu4 O32 81.19(10)
O31 Cu4 N4 88.26(12)
O3 Cu4 N4 167.68(12)
O32 Cu4 N4 95.66(12)
O31 Cu4 O29 102.06(12)
O3 Cu4 O29 100.80(10)
O32 Cu4 O29 87.22(11)
N4 Cu4 O29 90.89(11)
Cu2 O1 Zr2 117.59(11)
Cu2 O1 Zr3 101.53(9)
Zr2 O1 Zr3 101.81(9)
Cu2 O1 Zr1 127.41(11)
Zr2 O1 Zr1 102.55(9)
Zr3 O1 Zr1 101.90(9)
Zr3 O2 Zr1 111.30(11)
Zr3 O2 Zr5 109.71(10)
Zr1 O2 Zr5 111.05(10)
Cu4 O3 Zr1 128.68(11)
Cu4 O3 Zr6 100.34(9)
Zr1 O3 Zr6 100.99(10)
Cu4 O3 Zr5 116.92(11)
Zr1 O3 Zr5 102.82(9)
Zr6 O3 Zr5 102.88(9)
Zr6 O4 Zr1 110.14(11)
Zr6 O4 Zr2 109.87(10)
Zr1 O4 Zr2 110.84(10)
Cu3 O5 Zr4 137.10(12)
Cu3 O5 Zr3 104.93(10)
Zr4 O5 Zr3 103.33(9)
Cu3 O5 Zr5 103.21(10)
Zr4 O5 Zr5 102.03(9)
Zr3 O5 Zr5 101.41(9)
Zr2 O6 Zr3 110.38(10)
Zr2 O6 Zr4 110.84(10)
Zr3 O6 Zr4 111.06(10)
Cu1 O7 Zr6 108.99(10)
Cu1 O7 Zr4 133.50(12)
Zr6 O7 Zr4 103.92(10)
Cu1 O7 Zr2 102.27(10)
Zr6 O7 Zr2 101.60(9)
Zr4 O7 Zr2 102.23(9)
Zr5 O8 Zr4 110.37(10)
Zr5 O8 Zr6 112.04(10)
Zr4 O8 Zr6 110.22(10)
C1 O9 Zr1 93.4(2)
C1 O10 Zr1 91.5(2)
C3 O11 Zr1 90.5(2)
C3 O12 Zr1 93.8(2)
C5 O13 Cu1 127.1(2)
C5 O13 Zr2 126.6(2)
Cu1 O13 Zr2 106.04(11)
C11 O14 Zr2 138.7(2)
C11 O15 Cu2 129.6(2)
C13 O16 Zr2 145.4(3)
C13 O17 Cu2 118.9(3)
C15 O18 Cu2 122.9(2)
C15 O18 Zr3 127.0(2)
Cu2 O18 Zr3 104.02(10)
C20 O19 Zr3 135.0(2)
C20 O20 Cu3 127.0(2)
C22 O21 Zr3 139.2(2)
C22 O21 Cu3 118.8(2)
Zr3 O21 Cu3 90.05(8)
C24 O23 Zr4 93.9(2)
C24 O24 Zr4 90.5(2)
C26 O25 Zr4 90.5(2)
C26 O26 Zr4 93.2(2)
C28 O27 Cu3 126.0(2)
C28 O27 Zr5 128.0(2)
Cu3 O27 Zr5 105.53(11)
C33 O28 Zr5 132.0(2)
C33 O29 Cu4 127.9(2)
C35 O30 Zr5 140.6(2)
C35 O31 Cu4 128.4(3)
C37 O32 Cu4 124.0(2)
C37 O32 Zr6 126.9(2)
Cu4 O32 Zr6 102.90(10)
C42 O33 Zr6 135.5(2)
C42 O34 Cu1 129.4(2)
C44 O35 Zr6 143.5(3)
C44 O35 Cu1 107.0(2)
Zr6 O35 Cu1 91.59(9)
C8 N1 C9 108.8(4)
C8 N1 C7 110.4(4)
C9 N1 C7 106.5(3)
C8 N1 Cu1 104.9(3)
C9 N1 Cu1 111.4(3)
C7 N1 Cu1 114.8(2)
C18 N2 C17 107.6(3)
C18 N2 C19 107.4(3)
C17 N2 C19 109.3(3)
C18 N2 Cu2 112.9(2)
C17 N2 Cu2 112.4(2)
C19 N2 Cu2 107.1(2)
C30 N3 C31 109.2(4)
C30 N3 C32 106.3(4)
C31 N3 C32 108.1(3)
C30 N3 Cu3 114.7(3)
C31 N3 Cu3 107.1(2)
C32 N3 Cu3 111.3(3)
C39 N4 C40 110.4(3)
C39 N4 C41 106.4(3)
C40 N4 C41 108.4(3)
C39 N4 Cu4 115.1(3)
C40 N4 Cu4 106.0(2)
C41 N4 Cu4 110.4(2)
O10 C1 O9 118.1(3)
O10 C1 C2 120.9(3)
O9 C1 C2 120.9(4)
C1 C2 H2A 109.5
C1 C2 H2B 109.5
H2A C2 H2B 109.5
C1 C2 H2C 109.5
H2A C2 H2C 109.5
H2B C2 H2C 109.5
O11 C3 O12 119.0(3)
O11 C3 C4 121.4(3)
O12 C3 C4 119.6(4)
C3 C4 H4A 109.5
C3 C4 H4B 109.5
H4A C4 H4B 109.5
C3 C4 H4C 109.5
H4A C4 H4C 109.5
H4B C4 H4C 109.5
O13 C5 C6 111.2(3)
O13 C5 H5A 109.4
C6 C5 H5A 109.4
O13 C5 H5B 109.4
C6 C5 H5B 109.4
H5A C5 H5B 108.0
C7 C6 C5 113.2(4)
C7 C6 H6A 108.9
C5 C6 H6A 108.9
C7 C6 H6B 108.9
C5 C6 H6B 108.9
H6A C6 H6B 107.8
N1 C7 C6 117.3(3)
N1 C7 H7A 108.0
C6 C7 H7A 108.0
N1 C7 H7B 108.0
C6 C7 H7B 108.0
H7A C7 H7B 107.2
N1 C8 H8A 109.5
N1 C8 H8B 109.5
H8A C8 H8B 109.5
N1 C8 H8C 109.5
H8A C8 H8C 109.5
H8B C8 H8C 109.5
N1 C9 H9A 109.5
N1 C9 H9B 109.5
H9A C9 H9B 109.5
N1 C9 H9C 109.5
H9A C9 H9C 109.5
H9B C9 H9C 109.5
O14 C11 O15 126.8(3)
O14 C11 C12 116.9(3)
O15 C11 C12 116.3(3)
C11 C12 H12A 109.5
C11 C12 H12B 109.5
H12A C12 H12B 109.5
C11 C12 H12C 109.5
H12A C12 H12C 109.5
H12B C12 H12C 109.5
O17 C13 O16 125.2(4)
O17 C13 C14 119.9(4)
O16 C13 C14 114.8(4)
C13 C14 H14A 109.5
C13 C14 H14B 109.5
H14A C14 H14B 109.5
C13 C14 H14C 109.5
H14A C14 H14C 109.5
H14B C14 H14C 109.5
O18 C15 C16 112.0(3)
O18 C15 H15A 109.2
C16 C15 H15A 109.2
O18 C15 H15B 109.2
C16 C15 H15B 109.2
H15A C15 H15B 107.9
C17 C16 C15 115.2(3)
C17 C16 H16A 108.5
C15 C16 H16A 108.5
C17 C16 H16B 108.5
C15 C16 H16B 108.5
H16A C16 H16B 107.5
N2 C17 C16 116.5(3)
N2 C17 H17A 108.2
C16 C17 H17A 108.2
N2 C17 H17B 108.2
C16 C17 H17B 108.2
H17A C17 H17B 107.3
N2 C18 H18A 109.5
N2 C18 H18B 109.5
H18A C18 H18B 109.5
N2 C18 H18C 109.5
H18A C18 H18C 109.5
H18B C18 H18C 109.5
N2 C19 H19A 109.5
N2 C19 H19B 109.5
H19A C19 H19B 109.5
N2 C19 H19C 109.5
H19A C19 H19C 109.5
H19B C19 H19C 109.5
O20 C20 O19 125.1(3)
O20 C20 C21 117.0(3)
O19 C20 C21 117.9(3)
C20 C21 H21A 109.5
C20 C21 H21B 109.5
H21A C21 H21B 109.5
C20 C21 H21C 109.5
H21A C21 H21C 109.5
H21B C21 H21C 109.5
O22 C22 O21 123.5(4)
O22 C22 C23 120.5(4)
O21 C22 C23 115.9(3)
C22 C23 H23A 109.5
C22 C23 H23B 109.5
H23A C23 H23B 109.5
C22 C23 H23C 109.5
H23A C23 H23C 109.5
H23B C23 H23C 109.5
O24 C24 O23 118.8(3)
O24 C24 C25 121.4(4)
O23 C24 C25 119.8(4)
C24 C25 H25A 109.5
C24 C25 H25B 109.5
H25A C25 H25B 109.5
C24 C25 H25C 109.5
H25A C25 H25C 109.5
H25B C25 H25C 109.5
O25 C26 O26 119.2(3)
O25 C26 C27 120.5(4)
O26 C26 C27 120.3(3)
C26 C27 H27A 109.5
C26 C27 H27B 109.5
H27A C27 H27B 109.5
C26 C27 H27C 109.5
H27A C27 H27C 109.5
H27B C27 H27C 109.5
O27 C28 C29 114.5(4)
O27 C28 C29' 109.7(5)
O27 C28 H28A 108.6
C29 C28 H28A 108.6
O27 C28 H28B 108.6
C29 C28 H28B 108.6
H28A C28 H28B 107.6
O27 C28 H28C 109.7
C29' C28 H28C 109.7
O27 C28 H28D 109.7
C29' C28 H28D 109.7
H28C C28 H28D 108.2
C30 C29 C28 116.4(5)
C30 C29 H29A 108.2
C28 C29 H29A 108.2
C30 C29 H29B 108.2
C28 C29 H29B 108.2
H29A C29 H29B 107.3
C30 C29' C28 117.7(6)
C30 C29' H29C 107.9
C28 C29' H29C 107.9
C30 C29' H29D 107.9
C28 C29' H29D 107.9
H29C C29' H29D 107.2
C29' C30 N3 123.7(6)
C29 C30 N3 122.4(5)
C29 C30 H30A 106.7
N3 C30 H30A 106.7
C29 C30 H30B 106.7
N3 C30 H30B 106.7
H30A C30 H30B 106.6
C29' C30 H30C 106.4
N3 C30 H30C 106.4
C29' C30 H30D 106.4
N3 C30 H30D 106.4
H30C C30 H30D 106.5
N3 C31 H31A 109.5
N3 C31 H31B 109.5
H31A C31 H31B 109.5
N3 C31 H31C 109.5
H31A C31 H31C 109.5
H31B C31 H31C 109.5
N3 C32 H32A 109.5
N3 C32 H32B 109.5
H32A C32 H32B 109.5
N3 C32 H32C 109.5
H32A C32 H32C 109.5
H32B C32 H32C 109.5
O29 C33 O28 124.5(4)
O29 C33 C34 120.3(3)
O28 C33 C34 115.2(3)
C33 C34 H34A 109.5
C33 C34 H34B 109.5
H34A C34 H34B 109.5
C33 C34 H34C 109.5
H34A C34 H34C 109.5
H34B C34 H34C 109.5
O31 C35 O30 126.2(3)
O31 C35 C36 117.4(4)
O30 C35 C36 116.4(3)
C35 C36 H36A 109.5
C35 C36 H36B 109.5
H36A C36 H36B 109.5
C35 C36 H36C 109.5
H36A C36 H36C 109.5
H36B C36 H36C 109.5
O32 C37 C38 111.7(3)
O32 C37 H37A 109.3
C38 C37 H37A 109.3
O32 C37 H37B 109.3
C38 C37 H37B 109.3
H37A C37 H37B 107.9
C37 C38 C39 113.4(4)
C37 C38 H38A 108.9
C39 C38 H38A 108.9
C37 C38 H38B 108.9
C39 C38 H38B 108.9
H38A C38 H38B 107.7
N4 C39 C38 115.0(3)
N4 C39 H39A 108.5
C38 C39 H39A 108.5
N4 C39 H39B 108.5
C38 C39 H39B 108.5
H39A C39 H39B 107.5
N4 C40 H40A 109.5
N4 C40 H40B 109.5
H40A C40 H40B 109.5
N4 C40 H40C 109.5
H40A C40 H40C 109.5
H40B C40 H40C 109.5
N4 C41 H41A 109.5
N4 C41 H41B 109.5
H41A C41 H41B 109.5
N4 C41 H41C 109.5
H41A C41 H41C 109.5
H41B C41 H41C 109.5
O34 C42 O33 124.7(3)
O34 C42 C43 117.8(3)
O33 C42 C43 117.5(3)
C42 C43 H43A 109.5
C42 C43 H43B 109.5
H43A C43 H43B 109.5
C42 C43 H43C 109.5
H43A C43 H43C 109.5
H43B C43 H43C 109.5
O36 C44 O35 123.6(4)
O36 C44 C45 119.4(4)
O35 C44 C45 117.0(4)
C44 C45 H45A 109.5
C44 C45 H45B 109.5
H45A C45 H45B 109.5
C44 C45 H45C 109.5
H45A C45 H45C 109.5
H45B C45 H45C 109.5
H37C O37 H37D 117(5)

loop_
_geom_bond_atom_site_label_1
_geom_bond_atom_site_label_2
_geom_bond_distance
Zr1 O4 2.073(2)
Zr1 O2 2.077(2)
Zr1 O3 2.191(2)
Zr1 O1 2.203(2)
Zr1 O9 2.259(2)
Zr1 O12 2.265(2)
Zr1 O10 2.302(2)
Zr1 O11 2.336(2)
Zr2 O6 2.055(2)
Zr2 O4 2.083(2)
Zr2 O13 2.107(2)
Zr2 O16 2.144(3)
Zr2 O1 2.182(2)
Zr2 O14 2.191(2)
Zr2 O7 2.208(2)
Zr3 O2 2.056(2)
Zr3 O6 2.079(2)
Zr3 O18 2.109(2)
Zr3 O5 2.189(2)
Zr3 O1 2.191(2)
Zr3 O21 2.191(2)
Zr3 O19 2.199(2)
Zr4 O8 2.074(2)
Zr4 O6 2.080(2)
Zr4 O7 2.166(2)
Zr4 O5 2.182(2)
Zr4 O23 2.256(2)
Zr4 O26 2.258(2)
Zr4 O25 2.325(3)
Zr4 O24 2.340(3)
Zr5 O8 2.065(2)
Zr5 O2 2.088(2)
Zr5 O27 2.133(2)
Zr5 O28 2.153(2)
Zr5 O30 2.175(3)
Zr5 O5 2.190(2)
Zr5 O3 2.201(2)
Zr6 O4 2.053(2)
Zr6 O8 2.079(2)
Zr6 O32 2.098(2)
Zr6 O7 2.159(2)
Zr6 O33 2.191(2)
Zr6 O3 2.193(2)
Zr6 O35 2.197(3)
Cu1 O13 1.949(2)
Cu1 O7 1.949(2)
Cu1 O34 1.954(3)
Cu1 N1 2.036(3)
Cu1 O35 2.465(3)
Cu2 O15 1.954(2)
Cu2 O1 1.956(2)
Cu2 O18 1.970(2)
Cu2 N2 2.052(3)
Cu2 O17 2.349(3)
Cu3 O27 1.947(2)
Cu3 O20 1.949(3)
Cu3 O5 1.952(2)
Cu3 N3 2.022(3)
Cu3 O21 2.448(2)
Cu4 O31 1.947(3)
Cu4 O3 1.951(2)
Cu4 O32 1.975(3)
Cu4 N4 2.055(3)
Cu4 O29 2.269(3)
O9 C1 1.271(4)
O10 C1 1.267(5)
O11 C3 1.266(4)
O12 C3 1.266(4)
O13 C5 1.417(4)
O14 C11 1.260(4)
O15 C11 1.261(4)
O16 C13 1.268(4)
O17 C13 1.233(4)
O18 C15 1.425(4)
O19 C20 1.265(4)
O20 C20 1.261(4)
O21 C22 1.301(4)
O22 C22 1.215(4)
O23 C24 1.275(5)
O24 C24 1.259(4)
O25 C26 1.259(4)
O26 C26 1.276(4)
O27 C28 1.425(4)
O28 C33 1.300(4)
O29 C33 1.223(4)
O30 C35 1.262(4)
O31 C35 1.257(4)
O32 C37 1.416(4)
O33 C42 1.271(4)
O34 C42 1.265(4)
O35 C44 1.285(4)
O36 C44 1.216(5)
N1 C8 1.475(5)
N1 C9 1.476(5)
N1 C7 1.477(5)
N2 C18 1.473(5)
N2 C17 1.485(4)
N2 C19 1.494(5)
N3 C30 1.454(5)
N3 C31 1.477(5)
N3 C32 1.479(5)
N4 C39 1.477(5)
N4 C40 1.480(5)
N4 C41 1.489(5)
C1 C2 1.492(5)
C2 H2A 0.9800
C2 H2B 0.9800
C2 H2C 0.9800
C3 C4 1.494(5)
C4 H4A 0.9800
C4 H4B 0.9800
C4 H4C 0.9800
C5 C6 1.513(5)
C5 H5A 0.9900
C5 H5B 0.9900
C6 C7 1.479(5)
C6 H6A 0.9900
C6 H6B 0.9900
C7 H7A 0.9900
C7 H7B 0.9900
C8 H8A 0.9800
C8 H8B 0.9800
C8 H8C 0.9800
C9 H9A 0.9800
C9 H9B 0.9800
C9 H9C 0.9800
C11 C12 1.509(5)
C12 H12A 0.9800
C12 H12B 0.9800
C12 H12C 0.9800
C13 C14 1.507(6)
C14 H14A 0.9800
C14 H14B 0.9800
C14 H14C 0.9800
C15 C16 1.507(5)
C15 H15A 0.9900
C15 H15B 0.9900
C16 C17 1.487(5)
C16 H16A 0.9900
C16 H16B 0.9900
C17 H17A 0.9900
C17 H17B 0.9900
C18 H18A 0.9800
C18 H18B 0.9800
C18 H18C 0.9800
C19 H19A 0.9800
C19 H19B 0.9800
C19 H19C 0.9800
C20 C21 1.504(5)
C21 H21A 0.9800
C21 H21B 0.9800
C21 H21C 0.9800
C22 C23 1.500(6)
C23 H23A 0.9800
C23 H23B 0.9800
C23 H23C 0.9800
C24 C25 1.495(5)
C25 H25A 0.9800
C25 H25B 0.9800
C25 H25C 0.9800
C26 C27 1.490(5)
C27 H27A 0.9800
C27 H27B 0.9800
C27 H27C 0.9800
C28 C29 1.495(6)
C28 C29' 1.538(7)
C28 H28A 0.9900
C28 H28B 0.9900
C28 H28C 0.9900
C28 H28D 0.9900
C29 C30 1.442(6)
C29 H29A 0.9900
C29 H29B 0.9900
C29' C30 1.379(7)
C29' H29C 0.9900
C29' H29D 0.9900
C30 H30A 0.9900
C30 H30B 0.9900
C30 H30C 0.9900
C30 H30D 0.9900
C31 H31A 0.9800
C31 H31B 0.9800
C31 H31C 0.9800
C32 H32A 0.9800
C32 H32B 0.9800
C32 H32C 0.9800
C33 C34 1.505(5)
C34 H34A 0.9800
C34 H34B 0.9800
C34 H34C 0.9800
C35 C36 1.510(5)
C36 H36A 0.9800
C36 H36B 0.9800
C36 H36C 0.9800
C37 C38 1.503(6)
C37 H37A 0.9900
C37 H37B 0.9900
C38 C39 1.503(6)
C38 H38A 0.9900
C38 H38B 0.9900
C39 H39A 0.9900
C39 H39B 0.9900
C40 H40A 0.9800
C40 H40B 0.9800
C40 H40C 0.9800
C41 H41A 0.9800
C41 H41B 0.9800
C41 H41C 0.9800
C42 C43 1.494(5)
C43 H43A 0.9800
C43 H43B 0.9800
C43 H43C 0.9800
C44 C45 1.498(6)
C45 H45A 0.9800
C45 H45B 0.9800
C45 H45C 0.9800
O37 H37C 0.90(3)
O37 H37D 0.89(3)

loop_
_geom_hbond_atom_site_label_D
_geom_hbond_atom_site_label_H
_geom_hbond_atom_site_label_A
_geom_hbond_distance_DH
_geom_hbond_distance_HA
_geom_hbond_distance_DA
_geom_hbond_angle_DHA
_geom_hbond_site_symmetry_A
O37 H37C O24 0.90(3) 2.46(3) 3.297(7) 156(6) .
O37 H37D O17 0.89(3) 2.36(5) 3.076(6) 138(7) 1_545

loop_
_geom_torsion_atom_site_label_1
_geom_torsion_atom_site_label_2
_geom_torsion_atom_site_label_3
_geom_torsion_atom_site_label_4
_geom_torsion
Zr1 O10 C1 O9 0.9(3)
Zr1 O10 C1 C2 -178.0(3)
Zr1 O9 C1 O10 -0.9(3)
Zr1 O9 C1 C2 178.0(3)
Zr1 O11 C3 O12 -1.7(3)
Zr1 O11 C3 C4 179.2(3)
Zr1 O12 C3 O11 1.7(3)
Zr1 O12 C3 C4 -179.1(3)
Cu1 O13 C5 C6 -37.9(5)
Zr2 O13 C5 C6 148.8(3)
O13 C5 C6 C7 64.7(5)
C8 N1 C7 C6 -72.5(5)
C9 N1 C7 C6 169.5(4)
Cu1 N1 C7 C6 45.8(5)
C5 C6 C7 N1 -73.6(5)
Zr2 O14 C11 O15 12.5(6)
Zr2 O14 C11 C12 -168.4(3)
Cu2 O15 C11 O14 -3.7(6)
Cu2 O15 C11 C12 177.1(3)
Cu2 O17 C13 O16 21.7(5)
Cu2 O17 C13 C14 -158.2(4)
Zr2 O16 C13 O17 -40.7(7)
Zr2 O16 C13 C14 139.2(4)
Cu2 O18 C15 C16 53.0(4)
Zr3 O18 C15 C16 -158.9(3)
O18 C15 C16 C17 -60.4(5)
C18 N2 C17 C16 177.2(3)
C19 N2 C17 C16 60.9(4)
Cu2 N2 C17 C16 -57.9(4)
C15 C16 C17 N2 67.7(5)
Cu3 O20 C20 O19 2.4(5)
Cu3 O20 C20 C21 -179.8(2)
Zr3 O19 C20 O20 -16.5(6)
Zr3 O19 C20 C21 165.7(2)
Zr3 O21 C22 O22 -173.5(3)
Cu3 O21 C22 O22 56.8(5)
Zr3 O21 C22 C23 7.1(6)
Cu3 O21 C22 C23 -122.5(3)
Zr4 O24 C24 O23 3.6(3)
Zr4 O24 C24 C25 -178.0(3)
Zr4 O23 C24 O24 -3.7(4)
Zr4 O23 C24 C25 177.8(3)
Zr4 O25 C26 O26 2.7(3)
Zr4 O25 C26 C27 -178.2(3)
Zr4 O26 C26 O25 -2.8(3)
Zr4 O26 C26 C27 178.2(3)
Cu3 O27 C28 C29 11.0(6)
Zr5 O27 C28 C29 -159.9(4)
Cu3 O27 C28 C29' -39.2(5)
Zr5 O27 C28 C29' 149.9(4)
O27 C28 C29 C30 -53.5(7)
O27 C28 C29' C30 61.7(9)
C28 C29' C30 N3 -63.7(10)
C28 C29 C30 N3 65.5(8)
C31 N3 C30 C29' -86.4(7)
C32 N3 C30 C29' 157.2(6)
Cu3 N3 C30 C29' 33.7(7)
C31 N3 C30 C29 -147.3(6)
C32 N3 C30 C29 96.3(6)
Cu3 N3 C30 C29 -27.1(7)
Cu4 O29 C33 O28 23.1(6)
Cu4 O29 C33 C34 -156.5(3)
Zr5 O28 C33 O29 -48.0(6)
Zr5 O28 C33 C34 131.6(3)
Cu4 O31 C35 O30 -6.0(6)
Cu4 O31 C35 C36 175.1(3)
Zr5 O30 C35 O31 15.2(7)
Zr5 O30 C35 C36 -165.9(3)
Cu4 O32 C37 C38 46.9(5)
Zr6 O32 C37 C38 -165.6(3)
O32 C37 C38 C39 -68.0(5)
C40 N4 C39 C38 70.0(5)
C41 N4 C39 C38 -172.6(4)
Cu4 N4 C39 C38 -49.9(4)
C37 C38 C39 N4 73.1(5)
Cu1 O34 C42 O33 2.6(5)
Cu1 O34 C42 C43 180.0(2)
Zr6 O33 C42 O34 -13.0(6)
Zr6 O33 C42 C43 169.6(2)
Zr6 O35 C44 O36 154.3(3)
Cu1 O35 C44 O36 36.8(5)
Zr6 O35 C44 C45 -24.6(6)
Cu1 O35 C44 C45 -142.1(3)
